data_2000581
loop_
_publ_author_name
'Ichikawa, M.'
'Sato, S.'
'Komukae, M.'
'Osaka, T.'

_publ_section_title
;
 Structure of ferroelastic K~3~H(SeO~4~)~2~
;
_journal_issue 9
_journal_name_full 'Acta Crystallographica Section C'
_journal_page_first 1569
_journal_page_last 1571
_journal_paper_doi 10.1107/S0108270192001379
_journal_volume 48
_journal_year 1992
_chemical_formula_moiety 'H1,3K1,2(O4 Se1)'
_chemical_formula_sum 'H K3 O8 Se2'
_chemical_formula_weight 404.2
_space_group_crystal_system monoclinic
_space_group_IT_number 15
_space_group_name_Hall '-A 2ya'
_space_group_name_H-M_alt 'A 1 2/a 1'
_cell_angle_alpha 90
_cell_angle_beta 103.640(8)
_cell_angle_gamma 90
_cell_formula_units_Z 4
_cell_length_a 10.1291(8)
_cell_length_b 5.9038(5)
_cell_length_c 14.9610(10)
_cell_volume 869.44(12)
_diffrn_radiation_type Mo
_diffrn_radiation_wavelength 0.71073
_exptl_absorpt_coefficient_mu 9.86
_exptl_crystal_density_diffrn 3.086
_exptl_crystal_F_000 760
_cod_data_source_file ab0265.cif
_cod_data_source_block ab0265a
_cod_depositor_comments
;
 Adding the isotropic displacement parameter values after consulting
 the original publication.

 Antanas Vaitkus,
 2018-01-28

 Correcting the space group by changing it from 'A 1 1 2/a' to 'A 1 2/a 1'
 after consulting the original publication.

 Antanas Vaitkus,
 2018-01-28
;
_cod_original_cell_volume 869.50(10)
_cod_original_formula_sum 'H1 K3 O8 Se2'
_cod_database_code 2000581

loop_
_space_group_symop_id
_space_group_symop_operation_xyz
1 x,y,z
2 -x+1/2,y,-z
3 -x,-y,-z
4 x+1/2,-y,z
5 x,y+1/2,z+1/2
6 -x+1/2,y+1/2,-z+1/2
7 -x,-y+1/2,-z+1/2
8 x+1/2,-y+1/2,z+1/2

loop_
_atom_site_label
_atom_site_fract_x
_atom_site_fract_y
_atom_site_fract_z
_atom_site_B_iso_or_equiv
K(1) .25000 .75538(18) .0 2.02(1)
K(2) .65190(7) .73701(13) .19654(5) 2.78(1)
Se .46014(3) .23210(5) .11609(2) 1.53(1)
O(1) .3988(3) .0129(4) .15747(16) 2.73(3)
O(2) .4348(2) .1814(4) .00184(14) 2.86(3)
O(3) .62361(19) .2498(5) .15443(15) 1.97(3)
O(4) .3826(3) .4641(4) .12910(17) 3.70(3)
H .50000 .0 .0 9.8(26)

loop_
_geom_angle_atom_site_label_1
_geom_angle_atom_site_label_2
_geom_angle_atom_site_label_3
_geom_angle
O(1) Se O(2) 105.30(10)
O(1) Se O(3) 111.60(10)
O(1) Se O(4) 113.00(10)
O(2) Se O(3) 105.50(10)
O(2) Se O(4) 108.00(10)
O(3) Se O(4) 112.80(10)

loop_
_geom_bond_atom_site_label_1
_geom_bond_atom_site_label_2
_geom_bond_distance
K(1) O(1) 2.909(2)
K(1) O(2) 3.131(3)
K(1) O(2) 3.222(2)
K(1) O(3) 2.894(2)
K(1) O(4) 2.696(3)
K(2) O(1) 2.977(3)
K(2) O(1) 3.077(3)
K(2) O(1) 2.782(3)
K(2) O(2) 2.930(2)
K(2) O(3) 2.944(3)
K(2) O(3) 3.092(3)
K(2) O(3) 2.785(2)
K(2) O(4) 3.124(3)
K(2) O(4) 3.000(3)
K(2) O(4) 3.236(3)
Se O(1) 1.620(2)
Se O(2) 1.694(2)
Se O(3) 1.623(2)
Se O(4) 1.614(2)
O(1) O(2) 2.635(3)
O(1) O(3) 2.682(3)
O(1) O(4) 2.696(3)
O(2) O(3) 2.641(3)
O(2) O(4) 2.677(3)
O(3) O(4) 2.696(3)
